data_4324324
loop_
_publ_author_name
'Alexander M. Willcocks'
'Alexander Gilbank'
'Stephen P. Richards'
'Simon K. Brayshaw'
'Andrew J. Kingsley'
'Raj Odedra'
'Andrew L. Johnson'

_publ_contact_author_address
;
Department of Chemistry,
University of Bath.
Claverton Down.
Bath.
BA2 7AY
United Kingdon
;
_publ_contact_author_email a.l.johnson@bath.ac.uk
_publ_contact_author_fax '+44 (0) 1225 386231'
_publ_contact_author_name
;
Dr. Andrew L. Johnson
;
_publ_contact_author_phone '+44 (0) 1225 384467'
_publ_section_title
;
 Synthesis and Structure of 6-Aminofulvene-2-aldiminate Complexes
;
_journal_name_full 'Inorganic Chemistry'
_journal_page_first 937
_journal_page_last 948
_journal_paper_doi 10.1021/ic101524b
_journal_volume 50
_journal_year 2011
_chemical_formula_sum 'C33 H45 Al N2'
_chemical_formula_weight 496.69
_chemical_name_common 6
_chemical_name_systematic
; 
 ? 
;
_space_group_IT_number 19
_symmetry_cell_setting orthorhombic
_symmetry_space_group_name_Hall 'P 2ac 2ab'
_symmetry_space_group_name_H-M 'P 21 21 21'
_atom_sites_solution_hydrogens geom
_atom_sites_solution_primary direct
_atom_sites_solution_secondary difmap
_audit_creation_method SHELXL-97
_cell_angle_alpha 90.00
_cell_angle_beta 90.00
_cell_angle_gamma 90.00
_cell_formula_units_Z 4
_cell_length_a 11.4890(2)
_cell_length_b 14.4270(2)
_cell_length_c 18.4190(4)
_cell_measurement_reflns_used 56503
_cell_measurement_temperature 150(2)
_cell_measurement_theta_max 27.06
_cell_measurement_theta_min 4.00
_cell_volume 3052.98(9)
_computing_cell_refinement 'HKL Scalepack (Otwinowski & Minor 1997)'
_computing_data_collection 'Kappa CCD'
_computing_data_reduction 'Denzo and Scalepak (Otwinowski & Minor, 1997)'
_computing_molecular_graphics 'ORTEP 3 for Windows (Farrugia, 1997)'
_computing_publication_material 'SHELXL-97 (Sheldrick, 1997)'
_computing_structure_refinement 'SHELXL-97 (Sheldrick, 1997)'
_computing_structure_solution 'SHELXS-86 (Sheldrick, 1986)'
_diffrn_ambient_temperature 150(2)
_diffrn_measured_fraction_theta_full 0.993
_diffrn_measured_fraction_theta_max 0.993
_diffrn_measurement_device_type 'Bruker Kappa CCD Diffractometer'
_diffrn_measurement_method 'omega and phi scans'
_diffrn_radiation_monochromator graphite
_diffrn_radiation_source 'fine-focus sealed tube'
_diffrn_radiation_type MoK\a
_diffrn_radiation_wavelength 0.71073
_diffrn_reflns_av_R_equivalents 0.1243
_diffrn_reflns_av_sigmaI/netI 0.0812
_diffrn_reflns_limit_h_max 14
_diffrn_reflns_limit_h_min -14
_diffrn_reflns_limit_k_max 18
_diffrn_reflns_limit_k_min -18
_diffrn_reflns_limit_l_max 23
_diffrn_reflns_limit_l_min -23
_diffrn_reflns_number 56503
_diffrn_reflns_theta_full 27.06
_diffrn_reflns_theta_max 27.06
_diffrn_reflns_theta_min 4.00
_diffrn_standards_decay_% 0
_diffrn_standards_interval_count 0
_diffrn_standards_interval_time 0
_diffrn_standards_number 0
_exptl_absorpt_coefficient_mu 0.089
_exptl_absorpt_correction_T_max 0.9934
_exptl_absorpt_correction_T_min 0.9912
_exptl_absorpt_correction_type multi-scan
_exptl_absorpt_process_details 'SORTAV (Blessing, 1995)'
_exptl_crystal_colour yellow
_exptl_crystal_density_diffrn 1.081
_exptl_crystal_description Block
_exptl_crystal_F_000 1080
_exptl_crystal_size_max 0.10
_exptl_crystal_size_mid 0.10
_exptl_crystal_size_min 0.08
_refine_diff_density_max 0.182
_refine_diff_density_min -0.182
_refine_diff_density_rms 0.042
_refine_ls_abs_structure_details 'Flack H D (1983), Acta Cryst. A39, 876-881'
_refine_ls_abs_structure_Flack 0.01(14)
_refine_ls_extinction_method none
_refine_ls_goodness_of_fit_ref 0.975
_refine_ls_hydrogen_treatment constr
_refine_ls_matrix_type full
_refine_ls_number_parameters 335
_refine_ls_number_reflns 6684
_refine_ls_number_restraints 0
_refine_ls_restrained_S_all 0.975
_refine_ls_R_factor_all 0.0882
_refine_ls_R_factor_gt 0.0435
_refine_ls_shift/su_max 0.001
_refine_ls_shift/su_mean 0.000
_refine_ls_structure_factor_coef Fsqd
_refine_ls_weighting_details 'calc w=1/[\s^2^(Fo^2^)+(0.0497P)^2^+0.0000P] where P=(Fo^2^+2Fc^2^)/3'
_refine_ls_weighting_scheme calc
_refine_ls_wR_factor_gt 0.0844
_refine_ls_wR_factor_ref 0.0960
_reflns_number_gt 4600
_reflns_number_total 6684
_reflns_threshold_expression >2sigma(I)
_cod_data_source_file ic101524b_si_002_6.cif
_cod_data_source_block 6
_cod_database_code 4324324

loop_
_symmetry_equiv_pos_as_xyz
'x, y, z'
'-x+1/2, -y, z+1/2'
'x+1/2, -y+1/2, -z'
'-x, y+1/2, -z+1/2'

loop_
_atom_site_label
_atom_site_type_symbol
_atom_site_fract_x
_atom_site_fract_y
_atom_site_fract_z
_atom_site_U_iso_or_equiv
_atom_site_adp_type
_atom_site_occupancy
_atom_site_symmetry_multiplicity
_atom_site_calc_flag
_atom_site_refinement_flags
Al1 Al -0.85819(4) -0.16648(4) -0.68707(3) 0.02627(14) Uani 1 1 d .
N1 N -0.92988(12) -0.28137(11) -0.71908(8) 0.0255(4) Uani 1 1 d .
C1 C -0.91065(15) -0.36359(13) -0.68999(10) 0.0269(4) Uani 1 1 d .
H1 H -0.9669 -0.4099 -0.7007 0.032 Uiso 1 1 calc R
N2 N -0.69252(12) -0.19489(10) -0.68266(8) 0.0252(4) Uani 1 1 d .
C2 C -0.81842(15) -0.39140(13) -0.64553(10) 0.0257(4) Uani 1 1 d .
C3 C -0.81972(16) -0.47985(14) -0.61275(11) 0.0330(5) Uani 1 1 d .
H3 H -0.8796 -0.5247 -0.6183 0.040 Uiso 1 1 calc R
C4 C -0.71938(17) -0.49120(15) -0.57096(11) 0.0352(5) Uani 1 1 d .
H4 H -0.7006 -0.5438 -0.5422 0.042 Uiso 1 1 calc R
C5 C -0.65200(17) -0.41228(14) -0.57893(10) 0.0314(5) Uani 1 1 d .
H5 H -0.5782 -0.4027 -0.5569 0.038 Uiso 1 1 calc R
C6 C -0.70906(14) -0.34810(13) -0.62460(9) 0.0253(4) Uani 1 1 d .
C7 C -0.65238(15) -0.26651(13) -0.64673(9) 0.0263(4) Uani 1 1 d .
H7 H -0.5726 -0.2627 -0.6336 0.032 Uiso 1 1 calc R
C11 C -1.03023(15) -0.27589(14) -0.76793(11) 0.0303(5) Uani 1 1 d .
C12 C -1.14153(16) -0.26099(15) -0.73955(11) 0.0345(5) Uani 1 1 d .
C13 C -1.23293(19) -0.2529(2) -0.78919(12) 0.0562(7) Uani 1 1 d .
H13 H -1.3096 -0.2421 -0.7717 0.067 Uiso 1 1 calc R
C14 C -1.2145(2) -0.2603(2) -0.86263(13) 0.0683(9) Uani 1 1 d .
H14 H -1.2778 -0.2535 -0.8954 0.082 Uiso 1 1 calc R
C15 C -1.10418(18) -0.2775(2) -0.88895(13) 0.0572(7) Uani 1 1 d .
H15 H -1.0926 -0.2838 -0.9398 0.069 Uiso 1 1 calc R
C16 C -1.01023(17) -0.28571(16) -0.84260(11) 0.0356(5) Uani 1 1 d .
C17 C -1.16815(16) -0.25606(15) -0.65913(10) 0.0349(5) Uani 1 1 d .
H17 H -1.0926 -0.2599 -0.6323 0.042 Uiso 1 1 calc R
C18A C -1.2259(2) -0.16457(18) -0.63891(13) 0.0542(6) Uani 1 1 d .
H18A H -1.1770 -0.1130 -0.6553 0.081 Uiso 1 1 calc R
H18B H -1.2356 -0.1613 -0.5861 0.081 Uiso 1 1 calc R
H18C H -1.3023 -0.1606 -0.6624 0.081 Uiso 1 1 calc R
C18B C -1.24319(18) -0.33790(19) -0.63519(13) 0.0525(6) Uani 1 1 d .
H18D H -1.3165 -0.3375 -0.6624 0.079 Uiso 1 1 calc R
H18E H -1.2597 -0.3328 -0.5832 0.079 Uiso 1 1 calc R
H18F H -1.2015 -0.3959 -0.6447 0.079 Uiso 1 1 calc R
C19 C -0.89099(16) -0.31105(15) -0.87236(11) 0.0351(5) Uani 1 1 d .
H19 H -0.8316 -0.2866 -0.8376 0.042 Uiso 1 1 calc R
C20A C -0.8657(2) -0.26808(18) -0.94659(11) 0.0489(6) Uani 1 1 d .
H20A H -0.9174 -0.2956 -0.9830 0.073 Uiso 1 1 calc R
H20B H -0.7845 -0.2800 -0.9599 0.073 Uiso 1 1 calc R
H20C H -0.8792 -0.2011 -0.9444 0.073 Uiso 1 1 calc R
C20B C -0.8763(2) -0.41587(16) -0.87567(13) 0.0503(6) Uani 1 1 d .
H20D H -0.8859 -0.4420 -0.8269 0.075 Uiso 1 1 calc R
H20E H -0.7984 -0.4308 -0.8940 0.075 Uiso 1 1 calc R
H20F H -0.9350 -0.4422 -0.9082 0.075 Uiso 1 1 calc R
C21 C -0.60689(14) -0.12189(13) -0.69661(11) 0.0265(4) Uani 1 1 d .
C22 C -0.56068(15) -0.07185(14) -0.63845(11) 0.0295(5) Uani 1 1 d .
C23 C -0.47299(17) -0.00682(15) -0.65368(12) 0.0387(5) Uani 1 1 d .
H23 H -0.4398 0.0279 -0.6150 0.046 Uiso 1 1 calc R
C24 C -0.43445(18) 0.00757(16) -0.72321(13) 0.0441(6) Uani 1 1 d .
H24 H -0.3739 0.0509 -0.7322 0.053 Uiso 1 1 calc R
C25 C -0.48338(17) -0.04070(15) -0.77997(12) 0.0382(5) Uani 1 1 d .
H25 H -0.4568 -0.0294 -0.8280 0.046 Uiso 1 1 calc R
C26 C -0.57137(16) -0.10606(14) -0.76853(11) 0.0313(5) Uani 1 1 d .
C27 C -0.59801(17) -0.08460(15) -0.55993(11) 0.0366(5) Uani 1 1 d .
H27 H -0.6670 -0.1268 -0.5594 0.044 Uiso 1 1 calc R
C28A C -0.6349(2) 0.00789(18) -0.52623(14) 0.0596(7) Uani 1 1 d .
H28A H -0.5673 0.0491 -0.5230 0.089 Uiso 1 1 calc R
H28B H -0.6663 -0.0030 -0.4775 0.089 Uiso 1 1 calc R
H28C H -0.6948 0.0368 -0.5566 0.089 Uiso 1 1 calc R
C28B C -0.50170(19) -0.12995(18) -0.51491(12) 0.0502(7) Uani 1 1 d .
H28D H -0.4832 -0.1910 -0.5353 0.075 Uiso 1 1 calc R
H28E H -0.5282 -0.1372 -0.4646 0.075 Uiso 1 1 calc R
H28F H -0.4320 -0.0908 -0.5160 0.075 Uiso 1 1 calc R
C29 C -0.62156(16) -0.15885(15) -0.83205(10) 0.0338(5) Uani 1 1 d .
H29 H -0.7034 -0.1759 -0.8192 0.041 Uiso 1 1 calc R
C30A C -0.6262(2) -0.10209(17) -0.90180(12) 0.0499(6) Uani 1 1 d .
H30A H -0.6653 -0.0430 -0.8923 0.075 Uiso 1 1 calc R
H30B H -0.6694 -0.1365 -0.9389 0.075 Uiso 1 1 calc R
H30C H -0.5469 -0.0903 -0.9190 0.075 Uiso 1 1 calc R
C30B C -0.5551(2) -0.24881(18) -0.84519(13) 0.0515(6) Uani 1 1 d .
H30D H -0.4760 -0.2344 -0.8617 0.077 Uiso 1 1 calc R
H30E H -0.5952 -0.2854 -0.8824 0.077 Uiso 1 1 calc R
H30F H -0.5513 -0.2844 -0.7999 0.077 Uiso 1 1 calc R
C101 C -0.89360(18) -0.07086(16) -0.75854(13) 0.0421(6) Uani 1 1 d .
H10A H -0.8687 -0.0917 -0.8067 0.063 Uiso 1 1 calc R
H10B H -0.8523 -0.0137 -0.7458 0.063 Uiso 1 1 calc R
H10C H -0.9776 -0.0591 -0.7590 0.063 Uiso 1 1 calc R
C102 C -0.90503(16) -0.14153(15) -0.58643(11) 0.0368(5) Uani 1 1 d .
H10D H -0.9898 -0.1348 -0.5840 0.055 Uiso 1 1 calc R
H10E H -0.8680 -0.0842 -0.5697 0.055 Uiso 1 1 calc R
H10F H -0.8807 -0.1932 -0.5554 0.055 Uiso 1 1 calc R

loop_
_atom_site_aniso_label
_atom_site_aniso_U_11
_atom_site_aniso_U_22
_atom_site_aniso_U_33
_atom_site_aniso_U_23
_atom_site_aniso_U_13
_atom_site_aniso_U_12
Al1 0.0241(3) 0.0267(3) 0.0281(3) 0.0005(3) 0.0008(2) 0.0018(2)
N1 0.0219(8) 0.0293(10) 0.0253(9) 0.0015(8) -0.0020(6) 0.0001(7)
C1 0.0266(9) 0.0286(12) 0.0254(10) -0.0048(9) 0.0026(8) -0.0025(8)
N2 0.0266(8) 0.0256(9) 0.0235(8) 0.0010(7) 0.0011(6) -0.0001(6)
C2 0.0301(10) 0.0249(11) 0.0220(10) 0.0003(9) 0.0020(8) 0.0030(8)
C3 0.0365(11) 0.0320(12) 0.0306(12) -0.0010(10) 0.0058(9) -0.0010(9)
C4 0.0429(12) 0.0326(13) 0.0300(12) 0.0079(10) 0.0049(10) 0.0107(10)
C5 0.0320(10) 0.0336(12) 0.0288(11) 0.0017(9) -0.0014(9) 0.0075(9)
C6 0.0279(9) 0.0262(12) 0.0218(10) -0.0016(9) 0.0023(7) 0.0029(8)
C7 0.0225(9) 0.0323(12) 0.0243(10) -0.0037(9) -0.0032(8) 0.0055(8)
C11 0.0281(10) 0.0333(12) 0.0294(12) 0.0016(10) -0.0038(8) 0.0006(8)
C12 0.0273(10) 0.0434(13) 0.0330(11) -0.0011(10) -0.0036(9) 0.0015(9)
C13 0.0295(11) 0.097(2) 0.0419(14) -0.0023(14) -0.0041(10) 0.0072(12)
C14 0.0366(13) 0.128(3) 0.0403(15) 0.0056(17) -0.0183(12) 0.0059(15)
C15 0.0381(13) 0.103(2) 0.0304(13) -0.0041(14) -0.0051(9) 0.0044(13)
C16 0.0357(11) 0.0430(14) 0.0282(11) -0.0022(10) -0.0050(9) -0.0028(10)
C17 0.0241(10) 0.0472(14) 0.0334(11) -0.0036(10) 0.0012(8) 0.0022(9)
C18A 0.0485(12) 0.0566(16) 0.0575(16) -0.0114(14) 0.0022(12) 0.0127(12)
C18B 0.0494(13) 0.0629(18) 0.0451(14) 0.0009(14) 0.0050(11) -0.0080(12)
C19 0.0328(11) 0.0465(15) 0.0260(11) -0.0046(10) -0.0001(8) -0.0019(9)
C20A 0.0504(13) 0.0633(17) 0.0332(12) 0.0036(12) 0.0052(10) -0.0014(12)
C20B 0.0565(14) 0.0497(16) 0.0446(14) -0.0019(12) 0.0124(11) 0.0038(12)
C21 0.0211(9) 0.0260(11) 0.0322(11) 0.0022(9) 0.0019(8) 0.0017(7)
C22 0.0283(10) 0.0279(12) 0.0323(12) 0.0003(10) 0.0008(8) 0.0014(8)
C23 0.0393(12) 0.0326(13) 0.0443(14) -0.0023(11) -0.0012(10) -0.0068(9)
C24 0.0421(13) 0.0404(14) 0.0499(15) 0.0036(12) 0.0068(11) -0.0137(11)
C25 0.0379(12) 0.0419(14) 0.0349(13) 0.0082(11) 0.0052(9) -0.0077(10)
C26 0.0285(10) 0.0335(12) 0.0318(12) 0.0011(10) 0.0029(9) 0.0027(9)
C27 0.0353(11) 0.0421(14) 0.0325(12) -0.0076(10) 0.0043(9) -0.0071(9)
C28A 0.0672(16) 0.0533(16) 0.0584(17) -0.0189(13) 0.0241(13) -0.0098(13)
C28B 0.0444(12) 0.072(2) 0.0339(13) 0.0013(12) -0.0075(10) -0.0110(12)
C29 0.0284(10) 0.0413(13) 0.0315(11) 0.0016(10) 0.0023(8) 0.0021(9)
C30A 0.0579(14) 0.0551(16) 0.0367(13) 0.0054(12) -0.0047(11) -0.0017(12)
C30B 0.0588(15) 0.0487(16) 0.0470(15) -0.0101(13) -0.0120(11) 0.0128(12)
C101 0.0368(11) 0.0378(13) 0.0516(15) 0.0086(11) -0.0004(10) 0.0058(9)
C102 0.0282(10) 0.0427(14) 0.0395(12) -0.0085(11) 0.0052(9) -0.0025(9)

loop_
_atom_type_symbol
_atom_type_description
_atom_type_scat_dispersion_real
_atom_type_scat_dispersion_imag
_atom_type_scat_source
C C 0.0033 0.0016 'International Tables Vol C Tables 4.2.6.8 and 6.1.1.4'
H H 0.0000 0.0000 'International Tables Vol C Tables 4.2.6.8 and 6.1.1.4'
Al Al 0.0645 0.0514 'International Tables Vol C Tables 4.2.6.8 and 6.1.1.4'
N N 0.0061 0.0033 'International Tables Vol C Tables 4.2.6.8 and 6.1.1.4'

loop_
_geom_angle_atom_site_label_1
_geom_angle_atom_site_label_2
_geom_angle_atom_site_label_3
_geom_angle
N1 Al1 N2 104.32(7)
N1 Al1 C101 108.07(9)
N2 Al1 C101 112.38(8)
N1 Al1 C102 109.07(8)
N2 Al1 C102 105.48(8)
C101 Al1 C102 116.78(10)
C1 N1 C11 115.44(16)
C1 N1 Al1 124.93(12)
C11 N1 Al1 118.31(13)
N1 C1 C2 128.49(17)
N1 C1 H1 115.8
C2 C1 H1 115.8
C7 N2 C21 114.79(14)
C7 N2 Al1 122.04(12)
C21 N2 Al1 119.85(11)
C1 C2 C3 120.13(17)
C1 C2 C6 133.35(18)
C3 C2 C6 106.49(16)
C4 C3 C2 109.46(18)
C4 C3 H3 125.3
C2 C3 H3 125.3
C5 C4 C3 107.87(18)
C5 C4 H4 126.1
C3 C4 H4 126.1
C4 C5 C6 110.05(18)
C4 C5 H5 125.0
C6 C5 H5 125.0
C7 C6 C5 120.44(17)
C7 C6 C2 133.06(17)
C5 C6 C2 106.09(17)
N2 C7 C6 130.05(16)
N2 C7 H7 115.0
C6 C7 H7 115.0
C12 C11 C16 122.17(17)
C12 C11 N1 119.91(17)
C16 C11 N1 117.93(16)
C13 C12 C11 117.10(18)
C13 C12 C17 118.97(17)
C11 C12 C17 123.90(17)
C14 C13 C12 121.5(2)
C14 C13 H13 119.3
C12 C13 H13 119.3
C13 C14 C15 120.1(2)
C13 C14 H14 119.9
C15 C14 H14 119.9
C14 C15 C16 121.1(2)
C14 C15 H15 119.5
C16 C15 H15 119.5
C15 C16 C11 118.01(18)
C15 C16 C19 120.13(19)
C11 C16 C19 121.73(17)
C12 C17 C18A 111.59(18)
C12 C17 C18B 111.11(17)
C18A C17 C18B 110.70(18)
C12 C17 H17 107.8
C18A C17 H17 107.8
C18B C17 H17 107.8
C17 C18A H18A 109.5
C17 C18A H18B 109.5
H18A C18A H18B 109.5
C17 C18A H18C 109.5
H18A C18A H18C 109.5
H18B C18A H18C 109.5
C17 C18B H18D 109.5
C17 C18B H18E 109.5
H18D C18B H18E 109.5
C17 C18B H18F 109.5
H18D C18B H18F 109.5
H18E C18B H18F 109.5
C16 C19 C20B 110.69(17)
C16 C19 C20A 113.32(17)
C20B C19 C20A 110.22(19)
C16 C19 H19 107.4
C20B C19 H19 107.4
C20A C19 H19 107.4
C19 C20A H20A 109.5
C19 C20A H20B 109.5
H20A C20A H20B 109.5
C19 C20A H20C 109.5
H20A C20A H20C 109.5
H20B C20A H20C 109.5
C19 C20B H20D 109.5
C19 C20B H20E 109.5
H20D C20B H20E 109.5
C19 C20B H20F 109.5
H20D C20B H20F 109.5
H20E C20B H20F 109.5
C22 C21 C26 121.92(17)
C22 C21 N2 119.52(16)
C26 C21 N2 118.54(16)
C21 C22 C23 117.69(18)
C21 C22 C27 124.07(17)
C23 C22 C27 118.24(18)
C24 C23 C22 121.3(2)
C24 C23 H23 119.4
C22 C23 H23 119.4
C23 C24 C25 120.1(2)
C23 C24 H24 120.0
C25 C24 H24 120.0
C24 C25 C26 121.5(2)
C24 C25 H25 119.3
C26 C25 H25 119.3
C25 C26 C21 117.50(19)
C25 C26 C29 119.95(18)
C21 C26 C29 122.51(17)
C22 C27 C28B 111.32(16)
C22 C27 C28A 111.00(18)
C28B C27 C28A 110.69(19)
C22 C27 H27 107.9
C28B C27 H27 107.9
C28A C27 H27 107.9
C27 C28A H28A 109.5
C27 C28A H28B 109.5
H28A C28A H28B 109.5
C27 C28A H28C 109.5
H28A C28A H28C 109.5
H28B C28A H28C 109.5
C27 C28B H28D 109.5
C27 C28B H28E 109.5
H28D C28B H28E 109.5
C27 C28B H28F 109.5
H28D C28B H28F 109.5
H28E C28B H28F 109.5
C26 C29 C30A 113.28(18)
C26 C29 C30B 111.15(16)
C30A C29 C30B 109.94(18)
C26 C29 H29 107.4
C30A C29 H29 107.4
C30B C29 H29 107.4
C29 C30A H30A 109.5
C29 C30A H30B 109.5
H30A C30A H30B 109.5
C29 C30A H30C 109.5
H30A C30A H30C 109.5
H30B C30A H30C 109.5
C29 C30B H30D 109.5
C29 C30B H30E 109.5
H30D C30B H30E 109.5
C29 C30B H30F 109.5
H30D C30B H30F 109.5
H30E C30B H30F 109.5
Al1 C101 H10A 109.5
Al1 C101 H10B 109.5
H10A C101 H10B 109.5
Al1 C101 H10C 109.5
H10A C101 H10C 109.5
H10B C101 H10C 109.5
Al1 C102 H10D 109.5
Al1 C102 H10E 109.5
H10D C102 H10E 109.5
Al1 C102 H10F 109.5
H10D C102 H10F 109.5
H10E C102 H10F 109.5

loop_
_geom_bond_atom_site_label_1
_geom_bond_atom_site_label_2
_geom_bond_distance
Al1 N1 1.9426(17)
Al1 N2 1.9487(14)
Al1 C101 1.950(2)
Al1 C102 1.963(2)
N1 C1 1.320(2)
N1 C11 1.465(2)
C1 C2 1.398(2)
C1 H1 0.9500
N2 C7 1.311(2)
N2 C21 1.464(2)
C2 C3 1.412(3)
C2 C6 1.455(2)
C3 C4 1.396(3)
C3 H3 0.9500
C4 C5 1.385(3)
C4 H4 0.9500
C5 C6 1.412(3)
C5 H5 0.9500
C6 C7 1.406(3)
C7 H7 0.9500
C11 C12 1.398(3)
C11 C16 1.402(3)
C12 C13 1.397(3)
C12 C17 1.514(3)
C13 C14 1.373(3)
C13 H13 0.9500
C14 C15 1.380(3)
C14 H14 0.9500
C15 C16 1.381(3)
C15 H15 0.9500
C16 C19 1.520(3)
C17 C18A 1.523(3)
C17 C18B 1.527(3)
C17 H17 1.0000
C18A H18A 0.9800
C18A H18B 0.9800
C18A H18C 0.9800
C18B H18D 0.9800
C18B H18E 0.9800
C18B H18F 0.9800
C19 C20B 1.523(3)
C19 C20A 1.529(3)
C19 H19 1.0000
C20A H20A 0.9800
C20A H20B 0.9800
C20A H20C 0.9800
C20B H20D 0.9800
C20B H20E 0.9800
C20B H20F 0.9800
C21 C22 1.397(3)
C21 C26 1.405(3)
C22 C23 1.405(3)
C22 C27 1.520(3)
C23 C24 1.371(3)
C23 H23 0.9500
C24 C25 1.376(3)
C24 H24 0.9500
C25 C26 1.398(3)
C25 H25 0.9500
C26 C29 1.511(3)
C27 C28B 1.530(3)
C27 C28A 1.531(3)
C27 H27 1.0000
C28A H28A 0.9800
C28A H28B 0.9800
C28A H28C 0.9800
C28B H28D 0.9800
C28B H28E 0.9800
C28B H28F 0.9800
C29 C30A 1.524(3)
C29 C30B 1.525(3)
C29 H29 1.0000
C30A H30A 0.9800
C30A H30B 0.9800
C30A H30C 0.9800
C30B H30D 0.9800
C30B H30E 0.9800
C30B H30F 0.9800
C101 H10A 0.9800
C101 H10B 0.9800
C101 H10C 0.9800
C102 H10D 0.9800
C102 H10E 0.9800
C102 H10F 0.9800
